data_2239389
loop_
_publ_author_name
'Moreno-Fuquen, Rodolfo'
'Azc\'arate, Alexis'
'Kennedy, Alan R.'

_publ_section_title
;
 4-Bromo-<i>N</i>-(2-nitrophenyl)benzamide
;
_journal_coeditor_code GG2134
_journal_issue 3
_journal_name_full 'Acta Crystallographica Section E'
_journal_page_first o344
_journal_paper_doi 10.1107/S1600536814003298
_journal_volume 70
_journal_year 2014
_chemical_formula_iupac 'C13 H9 Br N2 O3'
_chemical_formula_moiety 'C13 H9 Br N2 O3'
_chemical_formula_sum 'C13 H9 Br N2 O3'
_chemical_formula_weight 321.13
_chemical_melting_point 423.0(10)
_chemical_name_common
;
4-Bromo-<i>N</i>-(2-nitrophenyl)benzamide
;
_chemical_name_systematic
;
4-Bromo-<i>N</i>-(2-nitrophenyl)-benzamide
;
_space_group_IT_number 2
_symmetry_cell_setting triclinic
_symmetry_space_group_name_Hall '-P 1'
_symmetry_space_group_name_H-M 'P -1'
_atom_sites_solution_hydrogens geom
_atom_sites_solution_primary direct
_atom_sites_solution_secondary difmap
_audit_creation_method SHELXL-97
_cell_angle_alpha 81.875(8)
_cell_angle_beta 88.386(7)
_cell_angle_gamma 85.460(8)
_cell_formula_units_Z 4
_cell_length_a 3.8338(4)
_cell_length_b 12.6784(13)
_cell_length_c 24.918(2)
_cell_measurement_reflns_used 4010
_cell_measurement_temperature 123
_cell_measurement_theta_max 27.995
_cell_measurement_theta_min 3.143
_cell_volume 1195.1(2)
_computing_cell_refinement 'CrysAlis PRO (Oxford Diffraction, 2010)'
_computing_data_collection
;
CrysAlis PRO (Oxford Diffraction, 2010)
;
_computing_data_reduction 'CrysAlis PRO (Oxford Diffraction, 2010)'
_computing_molecular_graphics
;
Ortep-3 for Windows (Farrugia, 2012) and
Mercury (Macrae <i>et al.</i>, 2006)
;
_computing_publication_material 'WinGX (Farrugia, 2012)'
_computing_structure_refinement 'SHELXL97 (Sheldrick, 2008)'
_computing_structure_solution 'SHELXS97 (Sheldrick, 2008)'
_diffrn_ambient_temperature 123
_diffrn_measured_fraction_theta_full 0.996
_diffrn_measured_fraction_theta_max 0.958
_diffrn_measurement_device_type 'Oxford Diffraction Xcalibur E'
_diffrn_measurement_method '\w scans'
_diffrn_radiation_monochromator graphite
_diffrn_radiation_source 'fine-focus sealed tube'
_diffrn_radiation_type MoK\a
_diffrn_radiation_wavelength 0.71073
_diffrn_reflns_av_R_equivalents 0.0000
_diffrn_reflns_av_sigmaI/netI 0.0752
_diffrn_reflns_limit_h_max 4
_diffrn_reflns_limit_h_min -4
_diffrn_reflns_limit_k_max 16
_diffrn_reflns_limit_k_min -14
_diffrn_reflns_limit_l_max 31
_diffrn_reflns_limit_l_min -31
_diffrn_reflns_number 9979
_diffrn_reflns_theta_full 26.00
_diffrn_reflns_theta_max 27.00
_diffrn_reflns_theta_min 3.15
_diffrn_standards_decay_% 0
_diffrn_standards_interval_time 120
_diffrn_standards_number 0
_exptl_absorpt_coefficient_mu 3.445
_exptl_absorpt_correction_T_max 0.914
_exptl_absorpt_correction_T_min 0.380
_exptl_absorpt_correction_type analytical
_exptl_absorpt_process_details
;
[CrysAlis PRO (Oxford Diffraction, 2010; analytical numeric absorption
correction using a multi-faceted crystal model (Clark & Reid, 1995)]
;
_exptl_crystal_colour yellow
_exptl_crystal_density_diffrn 1.785
_exptl_crystal_density_method 'not measured'
_exptl_crystal_description needle
_exptl_crystal_F_000 640
_exptl_crystal_size_max 0.49
_exptl_crystal_size_mid 0.05
_exptl_crystal_size_min 0.03
_refine_diff_density_max 0.619
_refine_diff_density_min -0.771
_refine_ls_extinction_method none
_refine_ls_goodness_of_fit_ref 1.035
_refine_ls_hydrogen_treatment constr
_refine_ls_matrix_type full
_refine_ls_number_parameters 344
_refine_ls_number_reflns 9979
_refine_ls_number_restraints 1
_refine_ls_restrained_S_all 1.035
_refine_ls_R_factor_all 0.0711
_refine_ls_R_factor_gt 0.0491
_refine_ls_shift/su_max 0.000
_refine_ls_shift/su_mean 0.000
_refine_ls_structure_factor_coef Fsqd
_refine_ls_weighting_details 'w=1/[\s^2^(Fo^2^)+(0.0479P)^2^+3.1562P] where P=(Fo^2^+2Fc^2^)/3'
_refine_ls_weighting_scheme calc
_refine_ls_wR_factor_gt 0.1176
_refine_ls_wR_factor_ref 0.1354
_reflns_number_gt 7814
_reflns_number_total 9979
_reflns_threshold_expression I>2\s(I)
_cod_data_source_file gg2134sup1.cif
_cod_data_source_block I
_cod_database_code 2239389
_cod_database_fobs_code 2239389

loop_
_symmetry_equiv_pos_as_xyz
'x, y, z'
'-x, -y, -z'

loop_
_atom_site_type_symbol
_atom_site_label
_atom_site_fract_x
_atom_site_fract_y
_atom_site_fract_z
_atom_site_U_iso_or_equiv
_atom_site_adp_type
_atom_site_calc_flag
_atom_site_refinement_flags
_atom_site_occupancy
_atom_site_symmetry_multiplicity
Br Br1 -0.49930(10) 0.56740(4) 0.433729(18) 0.02208(13) Uani d . 1 1
Br Br2 0.96920(10) 0.05996(4) 0.084392(18) 0.02296(13) Uani d . 1 1
O O1 0.2537(8) 0.8253(2) 0.20551(12) 0.0270(7) Uani d . 1 1
O O2 -0.0265(8) 0.4919(3) 0.14483(13) 0.0334(8) Uani d . 1 1
O O3 0.1224(9) 0.4476(3) 0.06706(14) 0.0384(9) Uani d . 1 1
O O4 0.4069(8) 0.3367(3) 0.29067(13) 0.0313(8) Uani d . 1 1
O O5 -0.0468(8) -0.0126(2) 0.35060(13) 0.0312(8) Uani d . 1 1
O O6 -0.3517(8) -0.0460(2) 0.42413(13) 0.0285(8) Uani d . 1 1
N N1 0.1677(9) 0.6691(3) 0.17304(14) 0.0202(8) Uani d D 1 1
H H1N 0.0934 0.6052 0.1830 0.024 Uiso calc RD 1 1
N N2 0.1123(9) 0.5117(3) 0.09994(16) 0.0229(9) Uani d . 1 1
N N3 0.2077(8) 0.1750(3) 0.32592(14) 0.0197(8) Uani d D 1 1
H H3N 0.1732 0.1120 0.3170 0.024 Uiso calc RD 1 1
N N4 -0.1642(9) 0.0120(3) 0.39439(15) 0.0209(8) Uani d . 1 1
C C1 -0.3041(10) 0.6174(3) 0.36484(17) 0.0168(9) Uani d . 1 1
C C2 -0.2476(11) 0.7244(3) 0.35235(18) 0.0214(10) Uani d . 1 1
H H2 -0.3098 0.7727 0.3775 0.026 Uiso calc R 1 1
C C3 -0.0988(10) 0.7599(4) 0.30253(18) 0.0215(10) Uani d . 1 1
H H3 -0.0561 0.8331 0.2937 0.026 Uiso calc R 1 1
C C4 -0.0101(10) 0.6895(3) 0.26489(17) 0.0158(9) Uani d . 1 1
C C5 -0.0678(10) 0.5813(3) 0.27900(17) 0.0180(9) Uani d . 1 1
H H5 -0.0041 0.5321 0.2543 0.022 Uiso calc R 1 1
C C6 -0.2171(10) 0.5459(3) 0.32875(17) 0.0201(10) Uani d . 1 1
H H6 -0.2598 0.4728 0.3381 0.024 Uiso calc R 1 1
C C7 0.1510(10) 0.7357(3) 0.21253(18) 0.0194(10) Uani d . 1 1
C C8 0.2861(10) 0.6897(3) 0.11986(17) 0.0173(9) Uani d . 1 1
C C9 0.2622(10) 0.6145(3) 0.08342(18) 0.0186(9) Uani d . 1 1
C C10 0.3722(10) 0.6340(3) 0.02913(17) 0.0194(10) Uani d . 1 1
H H10 0.3486 0.5824 0.0056 0.023 Uiso calc R 1 1
C C11 0.5139(10) 0.7282(3) 0.01035(18) 0.0212(10) Uani d . 1 1
H H11 0.5915 0.7424 -0.0263 0.025 Uiso calc R 1 1
C C12 0.5432(10) 0.8028(4) 0.04532(18) 0.0228(10) Uani d . 1 1
H H12 0.6411 0.8682 0.0321 0.027 Uiso calc R 1 1
C C13 0.4345(10) 0.7847(3) 0.09874(18) 0.0193(10) Uani d . 1 1
H H13 0.4604 0.8375 0.1216 0.023 Uiso calc R 1 1
C C14 0.7748(10) 0.1158(3) 0.14657(17) 0.0177(9) Uani d . 1 1
C C15 0.7605(10) 0.2246(3) 0.14817(18) 0.0200(10) Uani d . 1 1
H H15 0.8432 0.2718 0.1183 0.024 Uiso calc R 1 1
C C16 0.6236(10) 0.2633(3) 0.19396(18) 0.0213(10) Uani d . 1 1
H H16 0.6128 0.3378 0.1957 0.026 Uiso calc R 1 1
C C17 0.5013(10) 0.1945(3) 0.23763(17) 0.0184(10) Uani d . 1 1
C C18 0.5160(10) 0.0848(3) 0.23493(18) 0.0193(10) Uani d . 1 1
H H18 0.4291 0.0375 0.2644 0.023 Uiso calc R 1 1
C C19 0.6571(10) 0.0450(4) 0.18936(18) 0.0202(10) Uani d . 1 1
H H19 0.6726 -0.0296 0.1875 0.024 Uiso calc R 1 1
C C20 0.3678(11) 0.2434(4) 0.28646(18) 0.0194(10) Uani d . 1 1
C C21 0.0933(10) 0.1912(3) 0.37755(17) 0.0180(9) Uani d . 1 1
C C22 -0.0783(10) 0.1120(3) 0.41268(18) 0.0187(10) Uani d . 1 1
C C23 -0.1763(10) 0.1250(3) 0.46513(18) 0.0204(10) Uani d . 1 1
H H23 -0.2880 0.0701 0.4875 0.024 Uiso calc R 1 1
C C24 -0.1133(11) 0.2167(4) 0.48520(18) 0.0233(10) Uani d . 1 1
H H24 -0.1778 0.2254 0.5215 0.028 Uiso calc R 1 1
C C25 0.0461(10) 0.2968(3) 0.45179(18) 0.0198(10) Uani d . 1 1
H H25 0.0882 0.3608 0.4654 0.024 Uiso calc R 1 1
C C26 0.1440(10) 0.2850(3) 0.39935(18) 0.0197(10) Uani d . 1 1
H H26 0.2486 0.3418 0.3773 0.024 Uiso calc R 1 1

loop_
_atom_site_aniso_label
_atom_site_aniso_U_11
_atom_site_aniso_U_22
_atom_site_aniso_U_33
_atom_site_aniso_U_12
_atom_site_aniso_U_13
_atom_site_aniso_U_23
Br1 0.0215(2) 0.0273(3) 0.0174(3) -0.00393(18) 0.00245(17) -0.00226(19)
Br2 0.0207(2) 0.0277(3) 0.0208(3) -0.00279(18) 0.00324(17) -0.0047(2)
O1 0.0428(19) 0.0170(18) 0.0223(19) -0.0113(14) 0.0046(15) -0.0028(14)
O2 0.052(2) 0.031(2) 0.020(2) -0.0187(16) 0.0162(16) -0.0100(15)
O3 0.067(2) 0.020(2) 0.032(2) -0.0136(17) 0.0130(18) -0.0141(16)
O4 0.047(2) 0.021(2) 0.028(2) -0.0090(15) 0.0118(15) -0.0079(15)
O5 0.049(2) 0.027(2) 0.020(2) -0.0157(15) 0.0125(15) -0.0091(15)
O6 0.0359(18) 0.0234(19) 0.028(2) -0.0123(14) 0.0114(15) -0.0056(15)
N1 0.029(2) 0.014(2) 0.018(2) -0.0049(15) 0.0032(16) -0.0033(15)
N2 0.029(2) 0.016(2) 0.024(2) -0.0024(16) -0.0005(17) -0.0049(17)
N3 0.0251(19) 0.014(2) 0.020(2) -0.0045(15) 0.0007(15) -0.0029(16)
N4 0.0220(19) 0.021(2) 0.019(2) -0.0017(15) -0.0012(16) 0.0000(17)
C1 0.014(2) 0.022(3) 0.014(2) -0.0017(17) 0.0008(16) -0.0008(18)
C2 0.024(2) 0.023(3) 0.019(3) -0.0006(19) 0.0036(18) -0.010(2)
C3 0.025(2) 0.017(2) 0.024(3) -0.0035(18) -0.0004(19) -0.0044(19)
C4 0.018(2) 0.013(2) 0.016(2) -0.0002(16) -0.0023(17) -0.0016(17)
C5 0.024(2) 0.016(2) 0.016(2) -0.0044(17) 0.0020(18) -0.0056(18)
C6 0.022(2) 0.016(2) 0.022(3) -0.0012(17) -0.0036(18) -0.0041(19)
C7 0.019(2) 0.019(3) 0.019(3) 0.0025(18) -0.0001(17) -0.0024(19)
C8 0.013(2) 0.019(2) 0.019(3) -0.0009(16) -0.0022(17) -0.0006(18)
C9 0.020(2) 0.015(2) 0.021(3) -0.0043(17) 0.0003(18) -0.0019(18)
C10 0.022(2) 0.017(2) 0.019(3) -0.0009(17) 0.0042(18) -0.0031(18)
C11 0.021(2) 0.029(3) 0.012(2) -0.0021(18) 0.0040(17) 0.0013(19)
C12 0.021(2) 0.022(3) 0.025(3) -0.0058(18) 0.0020(19) -0.001(2)
C13 0.023(2) 0.015(2) 0.019(3) -0.0040(17) 0.0042(18) -0.0027(18)
C14 0.015(2) 0.021(3) 0.017(2) -0.0007(17) 0.0004(17) -0.0050(18)
C15 0.019(2) 0.023(3) 0.017(3) -0.0059(18) 0.0026(18) -0.0010(19)
C16 0.021(2) 0.012(2) 0.029(3) -0.0024(17) -0.0003(19) 0.0019(19)
C17 0.016(2) 0.020(3) 0.020(3) -0.0047(17) -0.0015(17) -0.0037(19)
C18 0.021(2) 0.018(2) 0.018(3) -0.0022(17) 0.0030(18) -0.0002(19)
C19 0.018(2) 0.019(3) 0.024(3) -0.0033(17) -0.0022(18) -0.0030(19)
C20 0.022(2) 0.020(3) 0.017(3) -0.0017(18) -0.0008(18) -0.0041(19)
C21 0.015(2) 0.020(3) 0.018(2) 0.0002(17) -0.0015(17) 0.0011(18)
C22 0.016(2) 0.016(2) 0.025(3) 0.0016(16) -0.0027(18) -0.0042(19)
C23 0.022(2) 0.019(3) 0.020(3) 0.0008(18) 0.0001(18) -0.0035(19)
C24 0.021(2) 0.030(3) 0.018(3) 0.0067(19) -0.0013(18) -0.006(2)
C25 0.020(2) 0.017(2) 0.024(3) 0.0017(17) -0.0022(18) -0.0094(19)
C26 0.024(2) 0.015(2) 0.020(3) -0.0010(17) 0.0020(18) -0.0014(18)

loop_
_atom_type_symbol
_atom_type_description
_atom_type_scat_dispersion_real
_atom_type_scat_dispersion_imag
_atom_type_scat_source
Br Br -0.2901 2.4595 'International Tables Vol C Tables 4.2.6.8 and 6.1.1.4'
O O 0.0106 0.0060 'International Tables Vol C Tables 4.2.6.8 and 6.1.1.4'
N N 0.0061 0.0033 'International Tables Vol C Tables 4.2.6.8 and 6.1.1.4'
C C 0.0033 0.0016 'International Tables Vol C Tables 4.2.6.8 and 6.1.1.4'
H H 0.0000 0.0000 'International Tables Vol C Tables 4.2.6.8 and 6.1.1.4'

loop_
_geom_angle_atom_site_label_1
_geom_angle_atom_site_label_2
_geom_angle_atom_site_label_3
_geom_angle
C7 N1 C8 128.5(4)
C7 N1 H1N 115.8
C8 N1 H1N 115.8
O2 N2 O3 121.3(4)
O2 N2 C9 120.5(4)
O3 N2 C9 118.1(4)
C20 N3 C21 129.4(4)
C20 N3 H3N 115.3
C21 N3 H3N 115.3
O6 N4 O5 121.7(4)
O6 N4 C22 117.7(4)
O5 N4 C22 120.6(4)
C6 C1 C2 121.5(4)
C6 C1 Br1 119.4(3)
C2 C1 Br1 119.0(3)
C1 C2 C3 118.7(4)
C1 C2 H2 120.6
C3 C2 H2 120.6
C2 C3 C4 121.0(4)
C2 C3 H3 119.5
C4 C3 H3 119.5
C5 C4 C3 118.8(4)
C5 C4 C7 124.4(4)
C3 C4 C7 116.7(4)
C6 C5 C4 120.1(4)
C6 C5 H5 119.9
C4 C5 H5 119.9
C1 C6 C5 119.7(4)
C1 C6 H6 120.1
C5 C6 H6 120.1
O1 C7 N1 123.6(4)
O1 C7 C4 122.3(4)
N1 C7 C4 114.2(4)
N1 C8 C13 122.8(4)
N1 C8 C9 121.2(4)
C13 C8 C9 116.0(4)
C10 C9 C8 122.5(4)
C10 C9 N2 115.5(4)
C8 C9 N2 122.0(4)
C11 C10 C9 119.3(4)
C11 C10 H10 120.4
C9 C10 H10 120.4
C10 C11 C12 119.4(4)
C10 C11 H11 120.3
C12 C11 H11 120.3
C13 C12 C11 121.9(4)
C13 C12 H12 119.1
C11 C12 H12 119.1
C12 C13 C8 120.9(4)
C12 C13 H13 119.5
C8 C13 H13 119.5
C15 C14 C19 122.1(4)
C15 C14 Br2 119.6(3)
C19 C14 Br2 118.3(3)
C16 C15 C14 118.6(4)
C16 C15 H15 120.7
C14 C15 H15 120.7
C15 C16 C17 120.8(4)
C15 C16 H16 119.6
C17 C16 H16 119.6
C16 C17 C18 119.5(4)
C16 C17 C20 117.1(4)
C18 C17 C20 123.4(4)
C19 C18 C17 120.1(4)
C19 C18 H18 120.0
C17 C18 H18 120.0
C14 C19 C18 118.8(4)
C14 C19 H19 120.6
C18 C19 H19 120.6
O4 C20 N3 123.4(4)
O4 C20 C17 121.5(4)
N3 C20 C17 115.1(4)
N3 C21 C26 122.7(4)
N3 C21 C22 121.8(4)
C26 C21 C22 115.4(4)
C23 C22 C21 122.3(4)
C23 C22 N4 116.4(4)
C21 C22 N4 121.4(4)
C24 C23 C22 120.3(4)
C24 C23 H23 119.8
C22 C23 H23 119.8
C23 C24 C25 119.1(4)
C23 C24 H24 120.4
C25 C24 H24 120.4
C26 C25 C24 121.2(4)
C26 C25 H25 119.4
C24 C25 H25 119.4
C25 C26 C21 121.7(4)
C25 C26 H26 119.2
C21 C26 H26 119.2

loop_
_geom_bond_atom_site_label_1
_geom_bond_atom_site_label_2
_geom_bond_distance
Br1 C1 1.898(4)
Br2 C14 1.902(4)
O1 C7 1.219(5)
O2 N2 1.227(5)
O3 N2 1.230(5)
O4 C20 1.223(5)
O5 N4 1.239(5)
O6 N4 1.227(4)
N1 C7 1.382(5)
N1 C8 1.385(5)
N1 H1N 0.8800
N2 C9 1.467(5)
N3 C20 1.380(5)
N3 C21 1.385(5)
N3 H3N 0.8800
N4 C22 1.470(5)
C1 C6 1.381(6)
C1 C2 1.382(6)
C2 C3 1.383(6)
C2 H2 0.9500
C3 C4 1.401(6)
C3 H3 0.9500
C4 C5 1.400(6)
C4 C7 1.491(6)
C5 C6 1.382(6)
C5 H5 0.9500
C6 H6 0.9500
C8 C13 1.402(6)
C8 C9 1.415(6)
C9 C10 1.400(6)
C10 C11 1.368(6)
C10 H10 0.9500
C11 C12 1.386(6)
C11 H11 0.9500
C12 C13 1.377(6)
C12 H12 0.9500
C13 H13 0.9500
C14 C15 1.383(6)
C14 C19 1.383(6)
C15 C16 1.378(6)
C15 H15 0.9500
C16 C17 1.390(6)
C16 H16 0.9500
C17 C18 1.399(6)
C17 C20 1.502(6)
C18 C19 1.386(6)
C18 H18 0.9500
C19 H19 0.9500
C21 C26 1.404(6)
C21 C22 1.425(6)
C22 C23 1.378(6)
C23 C24 1.370(6)
C23 H23 0.9500
C24 C25 1.388(6)
C24 H24 0.9500
C25 C26 1.374(6)
C25 H25 0.9500
C26 H26 0.9500

loop_
_geom_hbond_atom_site_label_D
_geom_hbond_atom_site_label_H
_geom_hbond_atom_site_label_A
_geom_hbond_site_symmetry_A
_geom_hbond_distance_DH
_geom_hbond_distance_HA
_geom_hbond_distance_DA
_geom_hbond_angle_DHA
C6 H6 O4 1_455 0.95 2.65 3.378(5) 134.0
C16 H16 O2 1_655 0.95 2.64 3.349(5) 132.0
C19 H19 O1 1_545 0.95 2.52 3.262(5) 134.9
C3 H3 O5 1_565 0.95 2.58 3.299(5) 133.0
C23 H23 O6 2_456 0.95 2.56 3.334(5) 139
N1 H1N O2 1 0.88 1.92 2.615(5) 134.4
N3 H3N O5 1 0.88 1.92 2.628(5) 135.8

loop_
_geom_torsion_atom_site_label_1
_geom_torsion_atom_site_label_2
_geom_torsion_atom_site_label_3
_geom_torsion_atom_site_label_4
_geom_torsion_site_symmetry_1
_geom_torsion
O2 O2 N2 O3 1 0.0(3)
O2 O2 N2 C9 1 0.0(4)
O5 O5 N4 O6 1 0.0(12)
O5 O5 N4 C22 1 0.0(13)
C6 C1 C2 C3 . -0.3(6)
Br1 C1 C2 C3 . 178.7(3)
C1 C2 C3 C4 . 0.8(6)
C2 C3 C4 C5 . -1.4(6)
C2 C3 C4 C7 . -179.6(3)
C3 C4 C5 C6 . 1.5(6)
C7 C4 C5 C6 . 179.6(3)
C2 C1 C6 C5 . 0.4(6)
Br1 C1 C6 C5 . -178.6(3)
C4 C5 C6 C1 . -1.0(6)
C8 N1 C7 O1 . -2.2(6)
C8 N1 C7 C4 . 176.8(3)
C5 C4 C7 O1 . -166.6(4)
C3 C4 C7 O1 . 11.5(6)
C5 C4 C7 N1 . 14.3(5)
C3 C4 C7 N1 . -167.5(3)
C7 N1 C8 C13 . 4.4(6)
C7 N1 C8 C9 . -175.5(4)
N1 C8 C9 C10 . 178.5(3)
C13 C8 C9 C10 . -1.4(6)
N1 C8 C9 N2 . -0.1(6)
C13 C8 C9 N2 . -179.9(3)
O2 N2 C9 C10 1 -172.0(4)
O2 N2 C9 C10 . -172.0(4)
O3 N2 C9 C10 . 6.2(5)
O2 N2 C9 C8 1 6.7(6)
O2 N2 C9 C8 . 6.7(6)
O3 N2 C9 C8 . -175.1(4)
C8 C9 C10 C11 . 1.1(6)
N2 C9 C10 C11 . 179.8(3)
C9 C10 C11 C12 . -0.5(6)
C10 C11 C12 C13 . 0.2(6)
C11 C12 C13 C8 . -0.5(6)
N1 C8 C13 C12 . -178.8(3)
C9 C8 C13 C12 . 1.0(5)
C19 C14 C15 C16 . -0.1(6)
Br2 C14 C15 C16 . -179.0(3)
C14 C15 C16 C17 . -0.2(6)
C15 C16 C17 C18 . -0.3(6)
C15 C16 C17 C20 . 178.0(4)
C16 C17 C18 C19 . 1.1(6)
C20 C17 C18 C19 . -177.1(4)
C15 C14 C19 C18 . 0.9(6)
Br2 C14 C19 C18 . 179.8(3)
C17 C18 C19 C14 . -1.4(5)
C21 N3 C20 O4 . -6.5(6)
C21 N3 C20 C17 . 172.1(3)
C16 C17 C20 O4 . -9.4(6)
C18 C17 C20 O4 . 168.8(4)
C16 C17 C20 N3 . 172.0(3)
C18 C17 C20 N3 . -9.8(5)
C20 N3 C21 C26 . -3.4(6)
C20 N3 C21 C22 . 178.0(4)
N3 C21 C22 C23 . 176.4(3)
C26 C21 C22 C23 . -2.3(5)
N3 C21 C22 N4 . -4.3(5)
C26 C21 C22 N4 . 177.0(3)
O6 N4 C22 C23 . 8.7(5)
O5 N4 C22 C23 1 -170.6(3)
O5 N4 C22 C23 . -170.6(3)
O6 N4 C22 C21 . -170.6(3)
O5 N4 C22 C21 1 10.1(5)
O5 N4 C22 C21 . 10.1(5)
C21 C22 C23 C24 . 0.7(6)
N4 C22 C23 C24 . -178.6(3)
C22 C23 C24 C25 . 0.8(6)
C23 C24 C25 C26 . -0.6(6)
C24 C25 C26 C21 . -1.1(6)
N3 C21 C26 C25 . -176.2(3)
C22 C21 C26 C25 . 2.5(5)
